data_4078261
loop_
_publ_author_name
'Oliva-Madrid, Mar\'ia-Jos\'e'
'Garc\?\'ia-L\'opez, Jos\'e-Antonio'
'Saura-Llamas, Isabel'
'Bautista, Delia'
'Vicente, Jos\'e'

_publ_section_title
;
 Ortho Palladation of the Phenethylamines of Biological
 Relevancel-Tyrosine Methyl Ester and Homoveratrylamine. Reactivity of the
 Palladacycles toward CO and Isocyanides. Synthesis of the Natural
 Alkaloid Corydaldine
;
_journal_issue 9
_journal_name_full Organometallics
_journal_page_first 3647
_journal_paper_doi 10.1021/om300141b
_journal_volume 31
_journal_year 2012
_chemical_formula_sum 'C32 H36 N O6 P Pd'
_chemical_formula_weight 667.99
_chemical_name_systematic
; 
 ? 
;
_space_group_IT_number 2
_symmetry_cell_setting triclinic
_symmetry_space_group_name_Hall '-P 1'
_symmetry_space_group_name_H-M 'P -1'
_atom_sites_solution_hydrogens geom
_atom_sites_solution_primary direct
_atom_sites_solution_secondary difmap
_audit_creation_method SHELXL-97
_cell_angle_alpha 79.641(2)
_cell_angle_beta 82.117(2)
_cell_angle_gamma 81.423(2)
_cell_formula_units_Z 2
_cell_length_a 10.7469(9)
_cell_length_b 12.5246(11)
_cell_length_c 12.5931(11)
_cell_measurement_reflns_used 6496
_cell_measurement_temperature 100(2)
_cell_measurement_theta_max 28.69
_cell_measurement_theta_min 2.38
_cell_volume 1638.1(2)
_computing_cell_refinement 'Bruker SAINT'
_computing_data_collection 'Bruker SMART'
_computing_data_reduction 'Bruker SAINT'
_computing_molecular_graphics 'Bruker SHELXTL'
_computing_publication_material 'Bruker SHELXTL'
_computing_structure_refinement 'SHELXL-97 (Sheldrick, 1997)'
_computing_structure_solution 'SHELXS-97 (Sheldrick, 1990)'
_diffrn_ambient_temperature 100(2)
_diffrn_detector_area_resol_mean 8.26
_diffrn_measured_fraction_theta_full 0.993
_diffrn_measured_fraction_theta_max 0.910
_diffrn_measurement_device_type 'Bruker SMART APEX CCD'
_diffrn_measurement_method \w-scan
_diffrn_radiation_monochromator graphite
_diffrn_radiation_source 'fine-focus sealed tube'
_diffrn_radiation_type MoK\a
_diffrn_radiation_wavelength 0.71073
_diffrn_reflns_av_R_equivalents 0.0196
_diffrn_reflns_av_sigmaI/netI 0.0243
_diffrn_reflns_limit_h_max 14
_diffrn_reflns_limit_h_min -13
_diffrn_reflns_limit_k_max 16
_diffrn_reflns_limit_k_min -16
_diffrn_reflns_limit_l_max 16
_diffrn_reflns_limit_l_min -16
_diffrn_reflns_number 20420
_diffrn_reflns_theta_full 27.00
_diffrn_reflns_theta_max 28.69
_diffrn_reflns_theta_min 1.65
_exptl_absorpt_coefficient_mu 0.656
_exptl_absorpt_correction_T_max 0.9494
_exptl_absorpt_correction_T_min 0.7536
_exptl_absorpt_correction_type multi-scan
_exptl_absorpt_process_details SADABS
_exptl_crystal_colour yellow
_exptl_crystal_density_diffrn 1.354
_exptl_crystal_density_method 'not measured'
_exptl_crystal_description block
_exptl_crystal_F_000 688
_exptl_crystal_size_max 0.26
_exptl_crystal_size_mid 0.26
_exptl_crystal_size_min 0.08
_refine_diff_density_max 0.490
_refine_diff_density_min -0.382
_refine_diff_density_rms 0.065
_refine_ls_extinction_method none
_refine_ls_goodness_of_fit_ref 1.049
_refine_ls_hydrogen_treatment 'NH2 free with SADI, ordered methyls rigid others riding'
_refine_ls_matrix_type full
_refine_ls_number_parameters 390
_refine_ls_number_reflns 7684
_refine_ls_number_restraints 342
_refine_ls_restrained_S_all 1.026
_refine_ls_R_factor_all 0.0274
_refine_ls_R_factor_gt 0.0257
_refine_ls_shift/su_max 0.003
_refine_ls_shift/su_mean 0.000
_refine_ls_structure_factor_coef Fsqd
_refine_ls_weighting_details 'calc w=1/[\s^2^(Fo^2^)+(0.0284P)^2^+1.0886P] where P=(Fo^2^+2Fc^2^)/3'
_refine_ls_weighting_scheme calc
_refine_ls_wR_factor_gt 0.0621
_refine_ls_wR_factor_ref 0.0629
_reflns_number_gt 7272
_reflns_number_total 7684
_reflns_threshold_expression >2sigma(I)
_cod_data_source_file om300141b_si_002.cif
_cod_data_source_block joc272s_squeezed
_cod_database_code 4078261

loop_
_symmetry_equiv_pos_as_xyz
'x, y, z'
'-x, -y, -z'

loop_
_atom_site_label
_atom_site_type_symbol
_atom_site_fract_x
_atom_site_fract_y
_atom_site_fract_z
_atom_site_U_iso_or_equiv
_atom_site_adp_type
_atom_site_occupancy
_atom_site_symmetry_multiplicity
_atom_site_calc_flag
_atom_site_refinement_flags
_atom_site_disorder_assembly
_atom_site_disorder_group
Pd1 Pd -0.067097(10) 0.203405(9) 0.918767(9) 0.01367(4) Uani 1 1 d . . .
P1 P -0.23088(4) 0.33470(3) 0.94460(3) 0.01486(8) Uani 1 1 d . . .
N1 N 0.08209(13) 0.07817(11) 0.89473(11) 0.0168(3) Uani 1 1 d DU . .
H01A H 0.1053(18) 0.0569(16) 0.9547(14) 0.018(5) Uiso 1 1 d D . .
H01B H 0.0549(18) 0.0289(14) 0.8750(15) 0.016(5) Uiso 1 1 d D . .
O2 O 0.58612(14) 0.19481(12) 0.39706(11) 0.0365(3) Uani 1 1 d U . .
O3 O -0.16051(11) 0.16916(9) 0.80248(9) 0.0192(2) Uani 1 1 d U . .
O4 O -0.18672(11) 0.00295(10) 0.89786(10) 0.0227(2) Uani 1 1 d U . .
O5 O 0.03149(11) 0.24769(9) 1.02414(9) 0.0186(2) Uani 1 1 d U . .
O6 O -0.07793(12) 0.14450(10) 1.15830(10) 0.0229(2) Uani 1 1 d U . .
C1 C 0.19357(15) 0.11021(14) 0.81947(13) 0.0204(3) Uani 1 1 d U . .
H1A H 0.2499 0.0435 0.8037 0.024 Uiso 1 1 calc R . .
H2B H 0.2415 0.1528 0.8549 0.024 Uiso 1 1 calc R . .
C2 C 0.15587(17) 0.17842(15) 0.71334(14) 0.0256(4) Uani 1 1 d U . .
H2A H 0.0893 0.1454 0.6882 0.031 Uiso 1 1 calc R . .
H3B H 0.1197 0.2530 0.7263 0.031 Uiso 1 1 calc R . .
C3 C 0.26674(17) 0.18614(14) 0.62541(14) 0.0239(3) Uani 1 1 d DU . .
C4 C 0.36136(17) 0.24957(16) 0.62951(14) 0.0255(4) Uani 1 1 d U A .
H4 H 0.3541 0.2916 0.6863 0.031 Uiso 1 1 calc R . .
C5 C 0.46649(17) 0.25222(16) 0.55140(15) 0.0271(4) Uani 1 1 d U . .
C6 C 0.47893(18) 0.18835(15) 0.46897(14) 0.0266(4) Uani 1 1 d U A .
C7 C 0.3844(2) 0.12664(16) 0.46363(15) 0.0336(4) Uani 1 1 d U . .
H7 H 0.3915 0.0843 0.4071 0.040 Uiso 1 1 calc R A .
C8 C 0.2780(2) 0.12651(16) 0.54152(16) 0.0323(4) Uani 1 1 d U A .
H8 H 0.2127 0.0848 0.5366 0.039 Uiso 1 1 calc R . .
O1 O 0.5678(14) 0.3042(19) 0.550(2) 0.036(3) Uani 0.551(19) 1 d PDU A 1
C9 C 0.5617(5) 0.3663(6) 0.6356(4) 0.0341(15) Uiso 0.551(19) 1 d PU A 1
H9A H 0.6398 0.3998 0.6288 0.051 Uiso 0.551(19) 1 calc PR A 1
H9B H 0.5520 0.3180 0.7058 0.051 Uiso 0.551(19) 1 calc PR A 1
H9C H 0.4891 0.4238 0.6309 0.051 Uiso 0.551(19) 1 calc PR A 1
O1' O 0.5544(17) 0.325(2) 0.542(3) 0.039(4) Uani 0.449(19) 1 d PDU A 2
C9' C 0.5376(7) 0.4037(9) 0.6143(6) 0.0435(19) Uiso 0.449(19) 1 d PU A 2
H9'1 H 0.6068 0.4490 0.5964 0.065 Uiso 0.449(19) 1 calc PR A 2
H9'2 H 0.5379 0.3657 0.6894 0.065 Uiso 0.449(19) 1 calc PR A 2
H9'3 H 0.4566 0.4502 0.6061 0.065 Uiso 0.449(19) 1 calc PR A 2
C10 C 0.6054(3) 0.12533(18) 0.31642(17) 0.0461(6) Uani 1 1 d U . .
H10A H 0.5984 0.0497 0.3516 0.069 Uiso 1 1 calc R . .
H10B H 0.6900 0.1295 0.2764 0.069 Uiso 1 1 calc R . .
H10C H 0.5413 0.1491 0.2659 0.069 Uiso 1 1 calc R . .
C11 C -0.20535(16) 0.07633(14) 0.82066(13) 0.0208(3) Uani 1 1 d U . .
C12 C -0.2893(3) 0.0642(2) 0.7378(2) 0.0526(7) Uani 1 1 d U . .
H12A H -0.2783 -0.0123 0.7269 0.079 Uiso 1 1 calc R . .
H12B H -0.2660 0.1109 0.6689 0.079 Uiso 1 1 calc R . .
H12C H -0.3779 0.0861 0.7640 0.079 Uiso 1 1 calc R . .
C13 C 0.00368(16) 0.20619(13) 1.12497(13) 0.0190(3) Uani 1 1 d U . .
C14 C 0.07959(19) 0.24199(16) 1.20174(15) 0.0296(4) Uani 1 1 d U . .
H14A H 0.0307 0.3041 1.2324 0.044 Uiso 1 1 calc R . .
H14B H 0.1592 0.2640 1.1620 0.044 Uiso 1 1 calc R . .
H14C H 0.0981 0.1812 1.2605 0.044 Uiso 1 1 calc R . .
C21 C -0.23993(15) 0.44196(13) 0.82685(13) 0.0177(3) Uani 1 1 d DU . .
C22 C -0.15811(16) 0.42878(14) 0.73307(14) 0.0228(3) Uani 1 1 d DU . .
H22 H -0.1005 0.3636 0.7310 0.027 Uiso 1 1 calc R . .
C23 C -0.16039(18) 0.51080(16) 0.64218(15) 0.0280(4) Uani 1 1 d DU . .
H23 H -0.1037 0.5017 0.5786 0.034 Uiso 1 1 calc R . .
C24 C -0.24471(18) 0.60504(15) 0.64429(15) 0.0276(4) Uani 1 1 d DU . .
H24 H -0.2465 0.6605 0.5820 0.033 Uiso 1 1 calc R . .
C25 C -0.32684(18) 0.61886(14) 0.73723(15) 0.0263(4) Uani 1 1 d DU . .
H25 H -0.3854 0.6836 0.7383 0.032 Uiso 1 1 calc R . .
C26 C -0.32376(17) 0.53844(14) 0.82871(14) 0.0224(3) Uani 1 1 d DU . .
H26 H -0.3788 0.5490 0.8928 0.027 Uiso 1 1 calc R . .
C31 C -0.23055(15) 0.40509(13) 1.05920(13) 0.0172(3) Uani 1 1 d DU . .
C32 C -0.15518(15) 0.48879(13) 1.04902(13) 0.0196(3) Uani 1 1 d DU . .
H32 H -0.1132 0.5153 0.9800 0.023 Uiso 1 1 calc R . .
C33 C -0.14133(17) 0.53357(14) 1.13942(14) 0.0231(3) Uani 1 1 d DU . .
H33 H -0.0900 0.5906 1.1319 0.028 Uiso 1 1 calc R . .
C34 C -0.20223(18) 0.49520(15) 1.24070(15) 0.0260(4) Uani 1 1 d DU . .
H34 H -0.1912 0.5248 1.3026 0.031 Uiso 1 1 calc R . .
C35 C -0.27945(19) 0.41325(16) 1.25114(15) 0.0283(4) Uani 1 1 d DU . .
H35 H -0.3224 0.3876 1.3200 0.034 Uiso 1 1 calc R . .
C36 C -0.29355(17) 0.36899(14) 1.16071(14) 0.0238(3) Uani 1 1 d DU . .
H36 H -0.3468 0.3134 1.1681 0.029 Uiso 1 1 calc R . .
C41 C -0.37755(15) 0.27335(13) 0.97116(12) 0.0162(3) Uani 1 1 d DU . .
C42 C -0.37105(15) 0.16738(13) 1.03002(13) 0.0195(3) Uani 1 1 d DU . .
H42 H -0.2925 0.1310 1.0523 0.023 Uiso 1 1 calc R . .
C43 C -0.47891(16) 0.11481(14) 1.05613(14) 0.0231(3) Uani 1 1 d DU . .
H43 H -0.4737 0.0426 1.0961 0.028 Uiso 1 1 calc R . .
C44 C -0.59395(16) 0.16702(15) 1.02423(15) 0.0248(4) Uani 1 1 d DU . .
H44 H -0.6678 0.1313 1.0427 0.030 Uiso 1 1 calc R . .
C45 C -0.60031(16) 0.27192(15) 0.96504(16) 0.0260(4) Uani 1 1 d DU . .
H45 H -0.6790 0.3078 0.9427 0.031 Uiso 1 1 calc R . .
C46 C -0.49292(16) 0.32533(14) 0.93797(14) 0.0214(3) Uani 1 1 d DU . .
H46 H -0.4983 0.3970 0.8970 0.026 Uiso 1 1 calc R . .

loop_
_atom_site_aniso_label
_atom_site_aniso_U_11
_atom_site_aniso_U_22
_atom_site_aniso_U_33
_atom_site_aniso_U_23
_atom_site_aniso_U_13
_atom_site_aniso_U_12
Pd1 0.01369(6) 0.01358(6) 0.01327(6) -0.00073(4) -0.00073(4) -0.00270(4)
P1 0.01529(18) 0.01486(18) 0.01374(18) -0.00066(14) -0.00110(14) -0.00227(14)
N1 0.0182(7) 0.0156(6) 0.0163(6) -0.0012(5) -0.0009(5) -0.0038(5)
O2 0.0373(8) 0.0443(8) 0.0218(7) -0.0073(6) 0.0083(6) 0.0064(6)
O3 0.0211(6) 0.0210(6) 0.0163(5) -0.0020(4) -0.0036(4) -0.0046(5)
O4 0.0225(6) 0.0206(6) 0.0245(6) 0.0001(5) -0.0046(5) -0.0047(5)
O5 0.0187(5) 0.0180(5) 0.0203(6) -0.0022(4) -0.0047(4) -0.0047(4)
O6 0.0258(6) 0.0214(6) 0.0209(6) -0.0028(5) -0.0004(5) -0.0046(5)
C1 0.0170(8) 0.0237(8) 0.0190(8) -0.0009(6) 0.0009(6) -0.0036(6)
C2 0.0219(8) 0.0289(9) 0.0225(8) 0.0028(7) 0.0003(7) -0.0028(7)
C3 0.0248(8) 0.0229(8) 0.0197(8) 0.0035(6) -0.0002(6) 0.0004(7)
C4 0.0244(9) 0.0328(9) 0.0187(8) -0.0077(7) 0.0008(7) -0.0005(7)
C5 0.0215(8) 0.0362(10) 0.0227(8) -0.0045(7) -0.0009(7) -0.0022(7)
C6 0.0282(9) 0.0243(9) 0.0213(8) 0.0022(7) 0.0005(7) 0.0057(7)
C7 0.0538(13) 0.0245(9) 0.0215(9) -0.0053(7) 0.0017(8) -0.0055(9)
C8 0.0444(11) 0.0283(9) 0.0250(9) -0.0017(7) -0.0004(8) -0.0139(8)
O1 0.026(3) 0.056(6) 0.029(2) -0.015(4) 0.002(3) -0.010(4)
O1' 0.021(4) 0.061(9) 0.041(8) -0.023(6) 0.009(4) -0.013(5)
C10 0.0683(16) 0.0325(11) 0.0248(10) -0.0016(8) 0.0156(10) 0.0108(11)
C11 0.0198(8) 0.0248(8) 0.0189(8) -0.0045(6) -0.0017(6) -0.0054(6)
C12 0.0761(18) 0.0508(14) 0.0420(13) 0.0093(11) -0.0371(13) -0.0360(13)
C13 0.0208(8) 0.0157(7) 0.0209(8) -0.0056(6) -0.0050(6) 0.0019(6)
C14 0.0334(10) 0.0326(10) 0.0264(9) -0.0082(8) -0.0111(8) -0.0044(8)
C21 0.0187(7) 0.0167(7) 0.0176(7) 0.0004(6) -0.0038(6) -0.0046(6)
C22 0.0217(8) 0.0231(8) 0.0205(8) 0.0024(7) -0.0001(6) -0.0027(6)
C23 0.0267(9) 0.0332(10) 0.0203(8) 0.0045(7) 0.0014(7) -0.0062(8)
C24 0.0311(9) 0.0263(9) 0.0237(9) 0.0088(7) -0.0093(7) -0.0084(7)
C25 0.0299(9) 0.0192(8) 0.0291(9) 0.0010(7) -0.0096(7) -0.0008(7)
C26 0.0259(9) 0.0194(8) 0.0214(8) -0.0017(6) -0.0038(7) -0.0022(7)
C31 0.0169(7) 0.0159(7) 0.0178(7) -0.0025(6) -0.0022(6) 0.0005(6)
C32 0.0200(8) 0.0194(8) 0.0184(8) -0.0016(6) -0.0009(6) -0.0027(6)
C33 0.0250(8) 0.0194(8) 0.0263(9) -0.0051(7) -0.0049(7) -0.0042(7)
C34 0.0311(9) 0.0261(9) 0.0228(8) -0.0100(7) -0.0057(7) -0.0010(7)
C35 0.0346(10) 0.0317(10) 0.0184(8) -0.0048(7) 0.0035(7) -0.0084(8)
C36 0.0269(9) 0.0241(8) 0.0207(8) -0.0030(7) 0.0019(7) -0.0089(7)
C41 0.0160(7) 0.0173(7) 0.0156(7) -0.0039(6) 0.0004(6) -0.0032(6)
C42 0.0174(7) 0.0201(8) 0.0198(8) -0.0007(6) -0.0017(6) -0.0023(6)
C43 0.0240(8) 0.0216(8) 0.0233(8) -0.0018(7) 0.0015(7) -0.0069(7)
C44 0.0185(8) 0.0304(9) 0.0287(9) -0.0119(7) 0.0017(7) -0.0084(7)
C45 0.0177(8) 0.0280(9) 0.0345(10) -0.0110(8) -0.0068(7) 0.0005(7)
C46 0.0210(8) 0.0200(8) 0.0238(8) -0.0045(6) -0.0047(6) -0.0008(6)

loop_
_atom_type_symbol
_atom_type_description
_atom_type_scat_dispersion_real
_atom_type_scat_dispersion_imag
_atom_type_scat_source
C C 0.0033 0.0016 'International Tables Vol C Tables 4.2.6.8 and 6.1.1.4'
H H 0.0000 0.0000 'International Tables Vol C Tables 4.2.6.8 and 6.1.1.4'
N N 0.0061 0.0033 'International Tables Vol C Tables 4.2.6.8 and 6.1.1.4'
O O 0.0106 0.0060 'International Tables Vol C Tables 4.2.6.8 and 6.1.1.4'
P P 0.1023 0.0942 'International Tables Vol C Tables 4.2.6.8 and 6.1.1.4'
Pd Pd -0.9988 1.0072 'International Tables Vol C Tables 4.2.6.8 and 6.1.1.4'

loop_
_geom_angle_atom_site_label_1
_geom_angle_atom_site_label_2
_geom_angle_atom_site_label_3
_geom_angle
O5 Pd1 O3 174.97(4)
O5 Pd1 N1 87.89(5)
O3 Pd1 N1 92.77(5)
O5 Pd1 P1 93.24(3)
O3 Pd1 P1 86.20(4)
N1 Pd1 P1 178.49(4)
C21 P1 C41 109.03(7)
C21 P1 C31 105.33(7)
C41 P1 C31 105.14(7)
C21 P1 Pd1 111.73(6)
C41 P1 Pd1 109.04(5)
C31 P1 Pd1 116.19(5)
C1 N1 Pd1 116.39(10)
C6 O2 C10 116.87(18)
C11 O3 Pd1 117.39(10)
C13 O5 Pd1 115.22(10)
N1 C1 C2 112.01(13)
C3 C2 C1 112.36(14)
C8 C3 C4 118.82(17)
C8 C3 C2 120.17(17)
C4 C3 C2 120.96(16)
C3 C4 C5 120.84(17)
O1 C5 O1' 12(2)
O1 C5 C4 126.7(12)
O1' C5 C4 123.4(14)
O1 C5 C6 113.3(12)
O1' C5 C6 116.5(15)
C4 C5 C6 119.73(18)
O2 C6 C7 124.79(18)
O2 C6 C5 115.60(17)
C7 C6 C5 119.59(17)
C6 C7 C8 119.98(18)
C3 C8 C7 120.98(18)
C5 O1 C9 115.2(15)
C5 O1' C9' 119.8(18)
O4 C11 O3 125.66(15)
O4 C11 C12 120.43(16)
O3 C11 C12 113.89(15)
O6 C13 O5 124.81(15)
O6 C13 C14 121.62(16)
O5 C13 C14 113.56(15)
C22 C21 C26 119.15(15)
C22 C21 P1 118.82(12)
C26 C21 P1 122.00(13)
C21 C22 C23 120.26(16)
C24 C23 C22 120.14(17)
C23 C24 C25 120.05(16)
C24 C25 C26 120.19(17)
C25 C26 C21 120.18(16)
C36 C31 C32 118.94(15)
C36 C31 P1 120.96(13)
C32 C31 P1 119.73(12)
C33 C32 C31 120.30(15)
C34 C33 C32 120.26(16)
C33 C34 C35 119.78(16)
C36 C35 C34 119.84(17)
C35 C36 C31 120.84(16)
C46 C41 C42 119.32(15)
C46 C41 P1 124.46(12)
C42 C41 P1 116.22(12)
C43 C42 C41 120.29(15)
C44 C43 C42 120.38(16)
C43 C44 C45 119.38(16)
C44 C45 C46 120.83(16)
C45 C46 C41 119.80(16)

loop_
_geom_bond_atom_site_label_1
_geom_bond_atom_site_label_2
_geom_bond_distance
Pd1 O5 2.0042(11)
Pd1 O3 2.0234(11)
Pd1 N1 2.1000(14)
Pd1 P1 2.2539(4)
P1 C21 1.8158(16)
P1 C41 1.8197(16)
P1 C31 1.8221(16)
N1 C1 1.480(2)
O2 C6 1.367(2)
O2 C10 1.427(3)
O3 C11 1.295(2)
O4 C11 1.228(2)
O5 C13 1.295(2)
O6 C13 1.236(2)
C1 C2 1.521(2)
C2 C3 1.513(2)
C3 C8 1.382(3)
C3 C4 1.392(3)
C4 C5 1.393(2)
C5 O1 1.346(12)
C5 O1' 1.385(15)
C5 C6 1.401(3)
C6 C7 1.380(3)
C7 C8 1.400(3)
O1 C9 1.43(3)
O1' C9' 1.43(4)
C11 C12 1.510(2)
C13 C14 1.511(2)
C21 C22 1.392(2)
C21 C26 1.397(2)
C22 C23 1.394(2)
C23 C24 1.379(3)
C24 C25 1.387(3)
C25 C26 1.388(2)
C31 C36 1.394(2)
C31 C32 1.396(2)
C32 C33 1.391(2)
C33 C34 1.389(3)
C34 C35 1.391(3)
C35 C36 1.388(2)
C41 C46 1.393(2)
C41 C42 1.396(2)
C42 C43 1.389(2)
C43 C44 1.385(2)
C44 C45 1.386(3)
C45 C46 1.391(2)

loop_
_geom_hbond_atom_site_label_D
_geom_hbond_atom_site_label_H
_geom_hbond_atom_site_label_A
_geom_hbond_distance_DH
_geom_hbond_distance_HA
_geom_hbond_distance_DA
_geom_hbond_angle_DHA
_geom_hbond_site_symmetry_A
N1 H01B O6 0.810(16) 2.257(17) 2.9902(19) 150.8(18) 2_557
N1 H01A O4 0.815(16) 2.127(16) 2.9375(18) 173.5(19) 2_557
C44 H44 O4 0.95 2.42 3.341(2) 164.2 2_457
